data_7249930
loop_
_publ_author_name
'Lukoyanov, Anton N.'
'Zvereva, Yulia V.'
'Cherkasov, Anton V.'
'Zhigulin, Grigory Yu.'
'Kharitonov, Nikita P.'
'Ketkov, Sergey Yu.'

_publ_section_title
;
 Partial and complete hydrolysis of metal complexes based on
 monoiminoacenaphthene-1-ones
;
_journal_issue 12
_journal_name_full CrystEngComm
_journal_page_first 1749
_journal_page_last 1762
_journal_paper_doi 10.1039/D4CE01199F
_journal_volume 27
_journal_year 2025
_chemical_formula_moiety 'C24 H26 Cl N O'
_chemical_formula_sum 'C24 H26 Cl N O'
_chemical_formula_weight 379.91
_space_group_crystal_system monoclinic
_space_group_IT_number 14
_space_group_name_Hall '-P 2yn'
_space_group_name_H-M_alt 'P 1 21/n 1'
_atom_sites_solution_hydrogens mixed
_atom_sites_solution_primary dual
_atom_sites_solution_secondary difmap
_audit_creation_method SHELXL-2018/3
_audit_update_record
;
2024-10-30 deposited with the CCDC.	2025-02-10 downloaded from the CCDC.
;
_cell_angle_alpha 90
_cell_angle_beta 110.630(5)
_cell_angle_gamma 90
_cell_formula_units_Z 4
_cell_length_a 14.4234(7)
_cell_length_b 10.4958(4)
_cell_length_c 14.8391(7)
_cell_measurement_reflns_used 5174
_cell_measurement_temperature 120(2)
_cell_measurement_theta_max 25.3980
_cell_measurement_theta_min 3.5760
_cell_volume 2102.37(18)
_computing_cell_refinement 'CAP 38.46'
_computing_data_collection 'CAP 38.46'
_computing_data_reduction 'CAP 38.46'
_computing_structure_refinement 'SHELXL 2018/3'
_computing_structure_solution 'SHELXT 2018/2'
_diffrn_ambient_temperature 120(2)
_diffrn_measured_fraction_theta_full 0.997
_diffrn_measured_fraction_theta_max 0.997
_diffrn_measurement_device_type 'Rigaku OD Xcalibur E'
_diffrn_measurement_method '\w scans'
_diffrn_radiation_type MoK\a
_diffrn_radiation_wavelength 0.71073
_diffrn_reflns_av_R_equivalents 0.0478
_diffrn_reflns_av_unetI/netI 0.0341
_diffrn_reflns_Laue_measured_fraction_full 0.997
_diffrn_reflns_Laue_measured_fraction_max 0.997
_diffrn_reflns_limit_h_max 17
_diffrn_reflns_limit_h_min -17
_diffrn_reflns_limit_k_max 12
_diffrn_reflns_limit_k_min -12
_diffrn_reflns_limit_l_max 17
_diffrn_reflns_limit_l_min -17
_diffrn_reflns_number 24215
_diffrn_reflns_point_group_measured_fraction_full 0.997
_diffrn_reflns_point_group_measured_fraction_max 0.997
_diffrn_reflns_theta_full 25.026
_diffrn_reflns_theta_max 25.026
_diffrn_reflns_theta_min 2.934
_diffrn_source 'fine focus sealed tube'
_exptl_absorpt_coefficient_mu 0.195
_exptl_absorpt_correction_T_max 1.000
_exptl_absorpt_correction_T_min 0.925
_exptl_absorpt_correction_type gaussian
_exptl_absorpt_process_details 'CAP 38.46'
_exptl_crystal_colour colourless
_exptl_crystal_density_diffrn 1.200
_exptl_crystal_description prism
_exptl_crystal_F_000 808
_exptl_crystal_size_max 0.300
_exptl_crystal_size_mid 0.160
_exptl_crystal_size_min 0.090
_refine_diff_density_max 0.625
_refine_diff_density_min -0.334
_refine_diff_density_rms 0.053
_refine_ls_extinction_method none
_refine_ls_goodness_of_fit_ref 1.019
_refine_ls_hydrogen_treatment mixed
_refine_ls_matrix_type full
_refine_ls_number_parameters 347
_refine_ls_number_reflns 3713
_refine_ls_number_restraints 489
_refine_ls_restrained_S_all 1.031
_refine_ls_R_factor_all 0.0730
_refine_ls_R_factor_gt 0.0501
_refine_ls_shift/su_max 0.001
_refine_ls_shift/su_mean 0.000
_refine_ls_structure_factor_coef Fsqd
_refine_ls_weighting_details 'w=1/[\s^2^(Fo^2^)+(0.0499P)^2^+2.4059P] where P=(Fo^2^+2Fc^2^)/3'
_refine_ls_weighting_scheme calc
_refine_ls_wR_factor_gt 0.1130
_refine_ls_wR_factor_ref 0.1259
_reflns_Friedel_coverage 0.000
_reflns_number_gt 2820
_reflns_number_total 3713
_reflns_threshold_expression 'I > 2\s(I)'
_cod_data_source_file d4ce01199f2.cif
_cod_data_source_block C24H26ClNO
_cod_depositor_comments 'Adding full bibliography for 7249926--7249932.cif.'
_cod_original_sg_symbol_H-M 'P 21/n'
_cod_database_code 7249930
_shelx_shelxl_version_number 2018/3
_shelx_space_group_comment
;
The symmetry employed for this shelxl refinement is uniquely defined
by the following loop, which should always be used as a source of
symmetry information in preference to the above space-group names.
They are only intended as comments.
;
_shelx_estimated_absorpt_t_min 0.944
_shelx_estimated_absorpt_t_max 0.983

loop_
_space_group_symop_operation_xyz
'x, y, z'
'-x+1/2, y+1/2, -z+1/2'
'-x, -y, -z'
'x-1/2, -y-1/2, z-1/2'

loop_
_atom_site_label
_atom_site_type_symbol
_atom_site_fract_x
_atom_site_fract_y
_atom_site_fract_z
_atom_site_U_iso_or_equiv
_atom_site_adp_type
_atom_site_occupancy
_atom_site_site_symmetry_order
_atom_site_calc_flag
_atom_site_refinement_flags_posn
_atom_site_refinement_flags_adp
_atom_site_refinement_flags_occupancy
_atom_site_disorder_assembly
_atom_site_disorder_group
O1 O 0.68021(13) 0.65417(18) 0.46566(13) 0.0335(5) Uani 1 1 d . . . . .
H1A H 0.684(2) 0.580(3) 0.493(2) 0.058(10) Uiso 1 1 d . . . . .
N1 N 0.53449(14) 0.49317(17) 0.32271(14) 0.0215(4) Uani 1 1 d D . . . .
H1B H 0.566(2) 0.444(3) 0.386(2) 0.045(8) Uiso 1 1 d . . . . .
C1 C 0.53093(16) 0.6168(2) 0.32630(16) 0.0198(5) Uani 1 1 d . . . . .
C2 C 0.57852(18) 0.6852(2) 0.42345(17) 0.0246(6) Uani 1 1 d . . . . .
H2A H 0.5432(18) 0.662(2) 0.4687(18) 0.021(6) Uiso 1 1 d . . . . .
C3 C 0.56387(18) 0.8231(2) 0.39357(18) 0.0261(6) Uani 1 1 d . . . . .
C4 C 0.51378(17) 0.8300(2) 0.29416(17) 0.0224(5) Uani 1 1 d . . . . .
C5 C 0.49056(16) 0.7091(2) 0.24930(17) 0.0209(5) Uani 1 1 d . . . . .
C6 C 0.43803(17) 0.7023(2) 0.15130(17) 0.0259(6) Uani 1 1 d . . . . .
H6A H 0.421380 0.622499 0.119483 0.031 Uiso 1 1 calc R U . . .
C7 C 0.41029(19) 0.8168(3) 0.10068(18) 0.0307(6) Uani 1 1 d . . . . .
H7A H 0.373276 0.813291 0.033611 0.037 Uiso 1 1 calc R U . . .
C8 C 0.43421(19) 0.9342(3) 0.14371(19) 0.0312(6) Uani 1 1 d . . . . .
H8A H 0.414275 1.009088 0.105807 0.037 Uiso 1 1 calc R U . . .
C9 C 0.48807(19) 0.9452(2) 0.24359(18) 0.0269(6) Uani 1 1 d . . . . .
C10 C 0.5167(2) 1.0584(2) 0.2985(2) 0.0343(6) Uani 1 1 d . . . . .
H10A H 0.502711 1.139114 0.267632 0.041 Uiso 1 1 calc R U . . .
C11 C 0.5646(2) 1.0513(3) 0.3960(2) 0.0410(7) Uani 1 1 d . . . . .
H11A H 0.582816 1.128031 0.431861 0.049 Uiso 1 1 calc R U . . .
C12 C 0.5881(2) 0.9331(3) 0.4452(2) 0.0384(7) Uani 1 1 d . . . . .
H12A H 0.620130 0.930724 0.513172 0.046 Uiso 1 1 calc R U . . .
C13 C 0.4979(2) 0.42464(17) 0.23360(15) 0.0197(11) Uani 0.713(7) 1 d DG U P A 1
C14 C 0.5586(2) 0.4053(3) 0.1800(3) 0.0366(9) Uani 0.713(7) 1 d DG U P A 1
C15 C 0.5230(3) 0.3393(4) 0.0934(3) 0.0452(14) Uani 0.713(7) 1 d G U P A 1
H15A H 0.564532 0.326038 0.056751 0.054 Uiso 0.713(7) 1 calc R U P A 1
C16 C 0.4266(4) 0.2927(3) 0.0603(2) 0.0360(13) Uani 0.713(7) 1 d G U P A 1
H16A H 0.402270 0.247577 0.001021 0.043 Uiso 0.713(7) 1 calc R U P A 1
C17 C 0.3659(2) 0.3121(3) 0.1138(2) 0.0279(12) Uani 0.713(7) 1 d G U P A 1
H17A H 0.299983 0.280196 0.091198 0.033 Uiso 0.713(7) 1 calc R U P A 1
C18 C 0.4015(2) 0.3780(2) 0.2005(2) 0.0135(10) Uani 0.713(7) 1 d DG U P A 1
C19 C 0.6651(4) 0.4547(6) 0.2142(5) 0.0540(16) Uani 0.713(7) 1 d D U P A 1
H19A H 0.665610 0.539194 0.245477 0.065 Uiso 0.713(7) 1 calc R U P A 1
C20 C 0.7084(4) 0.4745(6) 0.1360(4) 0.0622(17) Uani 0.713(7) 1 d D U P A 1
H20A H 0.773026 0.516347 0.163349 0.093 Uiso 0.713(7) 1 calc R U P A 1
H20B H 0.663671 0.528178 0.085089 0.093 Uiso 0.713(7) 1 calc R U P A 1
H20C H 0.716426 0.391875 0.108911 0.093 Uiso 0.713(7) 1 calc R U P A 1
C21 C 0.7314(5) 0.3649(8) 0.2917(4) 0.0724(19) Uani 0.713(7) 1 d D U P A 1
H21A H 0.799306 0.398022 0.315662 0.109 Uiso 0.713(7) 1 calc R U P A 1
H21B H 0.730962 0.280038 0.263943 0.109 Uiso 0.713(7) 1 calc R U P A 1
H21C H 0.706433 0.359153 0.344993 0.109 Uiso 0.713(7) 1 calc R U P A 1
C22 C 0.3335(4) 0.3960(5) 0.2586(5) 0.0226(12) Uani 0.713(7) 1 d D U P A 1
H22A H 0.364442 0.455039 0.313993 0.027 Uiso 0.713(7) 1 calc R U P A 1
C23 C 0.3080(4) 0.2706(4) 0.2934(3) 0.0365(12) Uani 0.713(7) 1 d D U P A 1
H23A H 0.368827 0.228978 0.335044 0.055 Uiso 0.713(7) 1 calc R U P A 1
H23B H 0.274629 0.215709 0.237976 0.055 Uiso 0.713(7) 1 calc R U P A 1
H23C H 0.263968 0.285458 0.329733 0.055 Uiso 0.713(7) 1 calc R U P A 1
C24 C 0.2389(4) 0.4566(6) 0.1851(5) 0.0657(19) Uani 0.713(7) 1 d D U P A 1
H24A H 0.257540 0.527977 0.152455 0.099 Uiso 0.713(7) 1 calc R U P A 1
H24B H 0.195968 0.487563 0.218985 0.099 Uiso 0.713(7) 1 calc R U P A 1
H24C H 0.203279 0.392503 0.137431 0.099 Uiso 0.713(7) 1 calc R U P A 1
C13* C 0.5088(6) 0.4157(4) 0.2404(4) 0.030(3) Uani 0.287(7) 1 d DG U P A 2
C14* C 0.5809(5) 0.3820(6) 0.2026(5) 0.0366(9) Uani 0.287(7) 1 d DG U P A 2
C15* C 0.5563(6) 0.3058(8) 0.1210(5) 0.030(3) Uani 0.287(7) 1 d G U P A 2
H15B H 0.605579 0.282788 0.095164 0.036 Uiso 0.287(7) 1 calc R U P A 2
C16* C 0.4595(6) 0.2631(8) 0.0771(5) 0.028(3) Uani 0.287(7) 1 d G U P A 2
H16B H 0.442682 0.210922 0.021341 0.034 Uiso 0.287(7) 1 calc R U P A 2
C17* C 0.3874(5) 0.2967(8) 0.1149(6) 0.025(3) Uani 0.287(7) 1 d G U P A 2
H17B H 0.321275 0.267493 0.084971 0.030 Uiso 0.287(7) 1 calc R U P A 2
C18* C 0.4121(5) 0.3730(6) 0.1966(6) 0.044(4) Uani 0.287(7) 1 d DG U P A 2
C19* C 0.6866(7) 0.4276(9) 0.2526(9) 0.031(3) Uani 0.287(7) 1 d D U P A 2
H19B H 0.690944 0.467289 0.315176 0.037 Uiso 0.287(7) 1 calc R U P A 2
C20* C 0.7200(11) 0.5243(12) 0.1965(13) 0.076(4) Uani 0.287(7) 1 d D U P A 2
H20D H 0.772228 0.577258 0.240913 0.114 Uiso 0.287(7) 1 calc R U P A 2
H20E H 0.663825 0.578234 0.160127 0.114 Uiso 0.287(7) 1 calc R U P A 2
H20F H 0.745811 0.480808 0.151871 0.114 Uiso 0.287(7) 1 calc R U P A 2
C21* C 0.7561(9) 0.3106(9) 0.2750(9) 0.040(3) Uani 0.287(7) 1 d D U P A 2
H21D H 0.734827 0.249449 0.313763 0.060 Uiso 0.287(7) 1 calc R U P A 2
H21E H 0.824148 0.337904 0.310968 0.060 Uiso 0.287(7) 1 calc R U P A 2
H21F H 0.753477 0.270128 0.214656 0.060 Uiso 0.287(7) 1 calc R U P A 2
C22* C 0.3327(10) 0.4073(14) 0.2403(12) 0.039(4) Uani 0.287(7) 1 d D U P A 2
H22B H 0.351897 0.492717 0.271145 0.047 Uiso 0.287(7) 1 calc R U P A 2
C23* C 0.3527(10) 0.3079(13) 0.3268(9) 0.052(3) Uani 0.287(7) 1 d D U P A 2
H23D H 0.419930 0.319986 0.373214 0.077 Uiso 0.287(7) 1 calc R U P A 2
H23E H 0.345769 0.220876 0.301281 0.077 Uiso 0.287(7) 1 calc R U P A 2
H23F H 0.304635 0.321854 0.358815 0.077 Uiso 0.287(7) 1 calc R U P A 2
C24* C 0.2188(9) 0.4091(15) 0.1932(10) 0.052(4) Uani 0.287(7) 1 d D U P A 2
H24D H 0.199501 0.461383 0.134751 0.078 Uiso 0.287(7) 1 calc R U P A 2
H24E H 0.190117 0.444983 0.238417 0.078 Uiso 0.287(7) 1 calc R U P A 2
H24F H 0.194468 0.321912 0.176365 0.078 Uiso 0.287(7) 1 calc R U P A 2
Cl1 Cl 0.63943(5) 0.38132(6) 0.52031(4) 0.02984(19) Uani 1 1 d . . . . .

loop_
_atom_site_aniso_label
_atom_site_aniso_U_11
_atom_site_aniso_U_22
_atom_site_aniso_U_33
_atom_site_aniso_U_23
_atom_site_aniso_U_13
_atom_site_aniso_U_12
O1 0.0262(10) 0.0254(10) 0.0340(10) 0.0042(8) -0.0080(8) -0.0055(8)
N1 0.0197(10) 0.0159(10) 0.0267(11) -0.0030(8) 0.0054(8) -0.0002(8)
C1 0.0142(11) 0.0198(12) 0.0237(12) -0.0042(10) 0.0045(9) -0.0007(9)
C2 0.0269(13) 0.0196(12) 0.0218(13) -0.0011(10) 0.0015(11) -0.0023(10)
C3 0.0333(14) 0.0193(12) 0.0230(12) -0.0028(10) 0.0069(11) -0.0013(10)
C4 0.0222(12) 0.0211(12) 0.0244(12) -0.0033(10) 0.0089(10) 0.0019(10)
C5 0.0172(11) 0.0204(12) 0.0252(12) -0.0034(10) 0.0076(10) 0.0028(9)
C6 0.0220(12) 0.0299(14) 0.0240(13) -0.0060(11) 0.0062(10) 0.0029(10)
C7 0.0285(14) 0.0400(15) 0.0220(13) 0.0012(11) 0.0067(11) 0.0105(12)
C8 0.0327(14) 0.0326(15) 0.0296(14) 0.0100(12) 0.0129(11) 0.0152(12)
C9 0.0325(14) 0.0212(13) 0.0296(13) 0.0027(11) 0.0143(11) 0.0090(11)
C10 0.0474(17) 0.0189(13) 0.0413(16) 0.0025(12) 0.0215(13) 0.0067(12)
C11 0.063(2) 0.0188(14) 0.0414(16) -0.0091(12) 0.0190(15) -0.0040(13)
C12 0.0585(19) 0.0238(14) 0.0281(14) -0.0055(12) 0.0092(13) -0.0049(13)
C13 0.021(2) 0.014(2) 0.023(2) -0.0025(18) 0.0073(17) -0.0031(18)
C14 0.039(2) 0.0246(19) 0.058(2) -0.0111(17) 0.0316(18) -0.0047(15)
C15 0.071(3) 0.029(3) 0.059(3) -0.012(2) 0.051(3) -0.005(3)
C16 0.071(4) 0.017(2) 0.026(2) -0.0075(19) 0.025(2) -0.008(2)
C17 0.041(2) 0.017(2) 0.022(2) -0.0013(18) 0.0062(18) -0.0044(19)
C18 0.0168(17) 0.008(2) 0.016(2) 0.0009(17) 0.0068(16) -0.0019(15)
C19 0.047(3) 0.056(3) 0.074(4) -0.006(3) 0.039(3) -0.003(3)
C20 0.058(3) 0.065(3) 0.084(3) 0.003(3) 0.049(3) -0.007(2)
C21 0.062(3) 0.088(4) 0.076(3) 0.001(3) 0.035(3) -0.012(3)
C22 0.016(2) 0.027(3) 0.028(3) -0.004(2) 0.0118(18) -0.0009(19)
C23 0.037(2) 0.043(2) 0.035(2) 0.0016(18) 0.0202(19) -0.0063(19)
C24 0.034(3) 0.059(3) 0.105(4) 0.018(3) 0.026(3) 0.009(2)
C13* 0.040(5) 0.016(6) 0.037(6) -0.007(4) 0.018(4) 0.007(4)
C14* 0.039(2) 0.0246(19) 0.058(2) -0.0111(17) 0.0316(18) -0.0047(15)
C15* 0.031(4) 0.017(5) 0.044(5) 0.000(4) 0.018(4) 0.008(4)
C16* 0.029(5) 0.025(6) 0.030(5) 0.007(4) 0.010(4) 0.016(4)
C17* 0.022(4) 0.022(5) 0.030(6) -0.003(4) 0.007(4) 0.003(4)
C18* 0.051(6) 0.039(8) 0.039(7) -0.007(6) 0.012(5) 0.007(5)
C19* 0.027(5) 0.021(5) 0.047(7) -0.012(4) 0.015(4) -0.001(4)
C20* 0.067(6) 0.066(6) 0.089(6) 0.018(4) 0.021(4) -0.013(4)
C21* 0.039(4) 0.033(4) 0.045(5) -0.003(4) 0.013(4) 0.003(4)
C22* 0.043(6) 0.030(7) 0.039(7) -0.007(5) 0.009(5) -0.017(5)
C23* 0.051(5) 0.057(5) 0.056(5) -0.002(4) 0.030(4) -0.003(4)
C24* 0.045(5) 0.053(6) 0.055(5) -0.012(4) 0.014(4) 0.002(4)
Cl1 0.0344(3) 0.0222(3) 0.0317(3) 0.0044(3) 0.0101(3) 0.0038(3)

loop_
_atom_type_symbol
_atom_type_description
_atom_type_scat_dispersion_real
_atom_type_scat_dispersion_imag
_atom_type_scat_source
C C 0.0033 0.0016 'International Tables Vol C Tables 4.2.6.8 and 6.1.1.4'
H H 0.0000 0.0000 'International Tables Vol C Tables 4.2.6.8 and 6.1.1.4'
N N 0.0061 0.0033 'International Tables Vol C Tables 4.2.6.8 and 6.1.1.4'
O O 0.0106 0.0060 'International Tables Vol C Tables 4.2.6.8 and 6.1.1.4'
Cl Cl 0.1484 0.1585 'International Tables Vol C Tables 4.2.6.8 and 6.1.1.4'

loop_
_geom_angle_atom_site_label_1
_geom_angle_atom_site_label_2
_geom_angle_atom_site_label_3
_geom_angle
_geom_angle_site_symmetry_1
_geom_angle_site_symmetry_3
_geom_angle_publ_flag
C2 O1 H1A 108(2) . . ?
C1 N1 C13* 127.7(2) . . ?
C1 N1 C13 122.12(17) . . ?
C1 N1 H1B 118.3(17) . . ?
C13* N1 H1B 113.7(17) . . ?
C13 N1 H1B 119.6(17) . . ?
N1 C1 C5 130.0(2) . . ?
N1 C1 C2 119.5(2) . . ?
C5 C1 C2 110.40(19) . . ?
O1 C2 C3 111.5(2) . . ?
O1 C2 C1 111.0(2) . . ?
C3 C2 C1 101.66(19) . . ?
O1 C2 H2A 109.8(14) . . ?
C3 C2 H2A 112.3(14) . . ?
C1 C2 H2A 110.3(14) . . ?
C12 C3 C4 119.0(2) . . ?
C12 C3 C2 131.9(2) . . ?
C4 C3 C2 109.1(2) . . ?
C3 C4 C9 123.4(2) . . ?
C3 C4 C5 113.5(2) . . ?
C9 C4 C5 123.1(2) . . ?
C6 C5 C4 119.4(2) . . ?
C6 C5 C1 135.2(2) . . ?
C4 C5 C1 105.3(2) . . ?
C5 C6 C7 117.8(2) . . ?
C5 C6 H6A 121.1 . . ?
C7 C6 H6A 121.1 . . ?
C8 C7 C6 122.9(2) . . ?
C8 C7 H7A 118.5 . . ?
C6 C7 H7A 118.5 . . ?
C7 C8 C9 121.0(2) . . ?
C7 C8 H8A 119.5 . . ?
C9 C8 H8A 119.5 . . ?
C4 C9 C8 115.7(2) . . ?
C4 C9 C10 116.5(2) . . ?
C8 C9 C10 127.7(2) . . ?
C11 C10 C9 119.9(2) . . ?
C11 C10 H10A 120.0 . . ?
C9 C10 H10A 120.0 . . ?
C10 C11 C12 122.2(3) . . ?
C10 C11 H11A 118.9 . . ?
C12 C11 H11A 118.9 . . ?
C3 C12 C11 118.9(2) . . ?
C3 C12 H12A 120.5 . . ?
C11 C12 H12A 120.5 . . ?
C14 C13 C18 120.0 . . ?
C14 C13 N1 120.0(2) . . ?
C18 C13 N1 120.0(2) . . ?
C13 C14 C15 120.0 . . ?
C13 C14 C19 121.5(3) . . ?
C15 C14 C19 118.5(3) . . ?
C16 C15 C14 120.0 . . ?
C16 C15 H15A 120.0 . . ?
C14 C15 H15A 120.0 . . ?
C15 C16 C17 120.0 . . ?
C15 C16 H16A 120.0 . . ?
C17 C16 H16A 120.0 . . ?
C18 C17 C16 120.0 . . ?
C18 C17 H17A 120.0 . . ?
C16 C17 H17A 120.0 . . ?
C17 C18 C13 120.0 . . ?
C17 C18 C22 118.8(3) . . ?
C13 C18 C22 121.2(3) . . ?
C20 C19 C14 115.5(4) . . ?
C20 C19 C21 110.1(4) . . ?
C14 C19 C21 109.2(4) . . ?
C20 C19 H19A 107.3 . . ?
C14 C19 H19A 107.3 . . ?
C21 C19 H19A 107.3 . . ?
C19 C20 H20A 109.5 . . ?
C19 C20 H20B 109.5 . . ?
H20A C20 H20B 109.5 . . ?
C19 C20 H20C 109.5 . . ?
H20A C20 H20C 109.5 . . ?
H20B C20 H20C 109.5 . . ?
C19 C21 H21A 109.5 . . ?
C19 C21 H21B 109.5 . . ?
H21A C21 H21B 109.5 . . ?
C19 C21 H21C 109.5 . . ?
H21A C21 H21C 109.5 . . ?
H21B C21 H21C 109.5 . . ?
C23 C22 C18 111.6(4) . . ?
C23 C22 C24 109.8(5) . . ?
C18 C22 C24 103.6(4) . . ?
C23 C22 H22A 110.6 . . ?
C18 C22 H22A 110.6 . . ?
C24 C22 H22A 110.6 . . ?
C22 C23 H23A 109.5 . . ?
C22 C23 H23B 109.5 . . ?
H23A C23 H23B 109.5 . . ?
C22 C23 H23C 109.5 . . ?
H23A C23 H23C 109.5 . . ?
H23B C23 H23C 109.5 . . ?
C22 C24 H24A 109.5 . . ?
C22 C24 H24B 109.5 . . ?
H24A C24 H24B 109.5 . . ?
C22 C24 H24C 109.5 . . ?
H24A C24 H24C 109.5 . . ?
H24B C24 H24C 109.5 . . ?
C14* C13* C18* 120.0 . . ?
C14* C13* N1 119.5(5) . . ?
C18* C13* N1 120.5(5) . . ?
C15* C14* C13* 120.0 . . ?
C15* C14* C19* 120.7(6) . . ?
C13* C14* C19* 119.3(6) . . ?
C14* C15* C16* 120.0 . . ?
C14* C15* H15B 120.0 . . ?
C16* C15* H15B 120.0 . . ?
C15* C16* C17* 120.0 . . ?
C15* C16* H16B 120.0 . . ?
C17* C16* H16B 120.0 . . ?
C18* C17* C16* 120.0 . . ?
C18* C17* H17B 120.0 . . ?
C16* C17* H17B 120.0 . . ?
C17* C18* C13* 120.0 . . ?
C17* C18* C22* 120.1(9) . . ?
C13* C18* C22* 119.9(9) . . ?
C20* C19* C14* 114.0(8) . . ?
C20* C19* C21* 110.4(8) . . ?
C14* C19* C21* 108.6(7) . . ?
C20* C19* H19B 107.9 . . ?
C14* C19* H19B 107.9 . . ?
C21* C19* H19B 107.9 . . ?
C19* C20* H20D 109.5 . . ?
C19* C20* H20E 109.5 . . ?
H20D C20* H20E 109.5 . . ?
C19* C20* H20F 109.5 . . ?
H20D C20* H20F 109.5 . . ?
H20E C20* H20F 109.5 . . ?
C19* C21* H21D 109.5 . . ?
C19* C21* H21E 109.5 . . ?
H21D C21* H21E 109.5 . . ?
C19* C21* H21F 109.5 . . ?
H21D C21* H21F 109.5 . . ?
H21E C21* H21F 109.5 . . ?
C24* C22* C18* 129.9(14) . . ?
C24* C22* C23* 103.5(8) . . ?
C18* C22* C23* 103.5(7) . . ?
C24* C22* H22B 106.0 . . ?
C18* C22* H22B 106.0 . . ?
C23* C22* H22B 106.0 . . ?
C22* C23* H23D 109.5 . . ?
C22* C23* H23E 109.5 . . ?
H23D C23* H23E 109.5 . . ?
C22* C23* H23F 109.5 . . ?
H23D C23* H23F 109.5 . . ?
H23E C23* H23F 109.5 . . ?
C22* C24* H24D 109.5 . . ?
C22* C24* H24E 109.5 . . ?
H24D C24* H24E 109.5 . . ?
C22* C24* H24F 109.5 . . ?
H24D C24* H24F 109.5 . . ?
H24E C24* H24F 109.5 . . ?

loop_
_geom_bond_atom_site_label_1
_geom_bond_atom_site_label_2
_geom_bond_distance
_geom_bond_site_symmetry_2
_geom_bond_publ_flag
O1 C2 1.415(3) . ?
O1 H1A 0.87(4) . ?
N1 C1 1.301(3) . ?
N1 C13* 1.404(6) . ?
N1 C13 1.433(3) . ?
N1 H1B 1.03(3) . ?
C1 C5 1.454(3) . ?
C1 C2 1.538(3) . ?
C2 C3 1.507(3) . ?
C2 H2A 1.01(3) . ?
C3 C12 1.361(4) . ?
C3 C4 1.397(3) . ?
C4 C9 1.402(3) . ?
C4 C5 1.417(3) . ?
C5 C6 1.385(3) . ?
C6 C7 1.399(4) . ?
C6 H6A 0.9500 . ?
C7 C8 1.375(4) . ?
C7 H7A 0.9500 . ?
C8 C9 1.415(4) . ?
C8 H8A 0.9500 . ?
C9 C10 1.417(4) . ?
C10 C11 1.368(4) . ?
C10 H10A 0.9500 . ?
C11 C12 1.419(4) . ?
C11 H11A 0.9500 . ?
C12 H12A 0.9500 . ?
C13 C14 1.3900 . ?
C13 C18 1.3900 . ?
C14 C15 1.3900 . ?
C14 C19 1.529(5) . ?
C15 C16 1.3900 . ?
C15 H15A 0.9500 . ?
C16 C17 1.3900 . ?
C16 H16A 0.9500 . ?
C17 C18 1.3900 . ?
C17 H17A 0.9500 . ?
C18 C22 1.528(4) . ?
C19 C20 1.513(6) . ?
C19 C21 1.533(6) . ?
C19 H19A 1.0000 . ?
C20 H20A 0.9800 . ?
C20 H20B 0.9800 . ?
C20 H20C 0.9800 . ?
C21 H21A 0.9800 . ?
C21 H21B 0.9800 . ?
C21 H21C 0.9800 . ?
C22 C23 1.507(6) . ?
C22 C24 1.552(6) . ?
C22 H22A 1.0000 . ?
C23 H23A 0.9800 . ?
C23 H23B 0.9800 . ?
C23 H23C 0.9800 . ?
C24 H24A 0.9800 . ?
C24 H24B 0.9800 . ?
C24 H24C 0.9800 . ?
C13* C14* 1.3900 . ?
C13* C18* 1.3900 . ?
C14* C15* 1.3900 . ?
C14* C19* 1.519(9) . ?
C15* C16* 1.3900 . ?
C15* H15B 0.9500 . ?
C16* C17* 1.3900 . ?
C16* H16B 0.9500 . ?
C17* C18* 1.3900 . ?
C17* H17B 0.9500 . ?
C18* C22* 1.544(10) . ?
C19* C20* 1.495(9) . ?
C19* C21* 1.546(9) . ?
C19* H19B 1.0000 . ?
C20* H20D 0.9800 . ?
C20* H20E 0.9800 . ?
C20* H20F 0.9800 . ?
C21* H21D 0.9800 . ?
C21* H21E 0.9800 . ?
C21* H21F 0.9800 . ?
C22* C24* 1.543(10) . ?
C22* C23* 1.599(9) . ?
C22* H22B 1.0000 . ?
C23* H23D 0.9800 . ?
C23* H23E 0.9800 . ?
C23* H23F 0.9800 . ?
C24* H24D 0.9800 . ?
C24* H24E 0.9800 . ?
C24* H24F 0.9800 . ?
